data_4100207
_journal_name_full 'Journal of the American Chemical Society'
_journal_paper_doi 10.1021/ja053497r
_journal_year 2005
_chemical_formula_sum 'C28 H37 N1.5 O U0.33'
_chemical_formula_weight 489.93
_space_group_IT_number 148
_symmetry_cell_setting rhombohedral
_symmetry_space_group_name_Hall '-P 3*'
_symmetry_space_group_name_H-M 'R -3 :R'
_cell_angle_alpha 73.850(2)
_cell_angle_beta 73.850(2)
_cell_angle_gamma 73.850(2)
_cell_formula_units_Z 6
_cell_length_a 16.1204(17)
_cell_length_b 16.1204(17)
_cell_length_c 16.1204(17)
_cell_measurement_temperature 293(2)
_cell_volume 3772.4(7)
_diffrn_ambient_temperature 293(2)
_exptl_crystal_density_diffrn 1.294
_cod_depositor_comments
;
The following automatic conversions were performed:
'_symmetry_cell_setting' value 'Rhombohedral' changed to 'rhombohedral'
according to '/home/saulius/struct/CIF-dictionaries/cif_core.dic'
dictionary named 'cif_core.dic' version 2.4.1 from 2010-06-29.

Automatic conversion script
Id: cif_fix_enum 1527 2010-12-29 10:47:43Z saulius 
;
_cod_original_sg_symbol_H-M 'R -3'
_cod_original_formula_sum 'C28 H37 N1.50 O U0.33'
_cod_database_code 4100207

loop_
_symmetry_equiv_pos_as_xyz
'x, y, z'
'z, x, y'
'y, z, x'
'-x, -y, -z'
'-z, -x, -y'
'-y, -z, -x'

loop_
_atom_site_label
_atom_site_type_symbol
_atom_site_fract_x
_atom_site_fract_y
_atom_site_fract_z
_atom_site_U_iso_or_equiv
_atom_site_adp_type
_atom_site_occupancy
_atom_site_symmetry_multiplicity
_atom_site_calc_flag
_atom_site_refinement_flags
_atom_site_disorder_assembly
_atom_site_disorder_group
C1A C 0.7338(3) 0.6976(3) 0.9355(3) 0.048(3) Uani 1 1 d G . .
H1A H 0.7782 0.7272 0.8951 0.058 Uiso 1 1 d G . .
C2A C 0.7555(4) 0.6069(3) 0.9704(4) 0.053(3) Uani 1 1 d G . .
H2A H 0.8148 0.5740 0.9541 0.064 Uiso 1 1 d G . .
C3A C 0.6909(6) 0.5639(3) 1.0291(4) 0.061(3) Uani 1 1 d G . .
H3A H 0.7058 0.5015 1.0532 0.074 Uiso 1 1 d G . .
C4A C 0.6046(5) 0.6118(6) 1.0528(3) 0.062(2) Uani 1 1 d G . .
H4A H 0.5602 0.5822 1.0932 0.075 Uiso 1 1 d G . .
C5A C 0.5830(3) 0.7025(6) 1.0179(4) 0.051(3) Uani 1 1 d G . .
H5A H 0.5236 0.7354 1.0342 0.062 Uiso 1 1 d G . .
C6A C 0.6475(3) 0.7454(3) 0.9592(4) 0.046(2) Uani 1 1 d G . .
H6A H 0.6326 0.8079 0.9351 0.056 Uiso 1 1 d G . .
C1B C 0.8982(8) 0.8127(8) 0.9527(8) 0.068(4) Uani 1 1 d G . .
H1B H 0.9055 0.7612 0.9997 0.082 Uiso 1 1 d G . .
C2B C 0.8188(9) 0.8759(8) 0.9585(8) 0.070(4) Uani 1 1 d G . .
H2B H 0.7714 0.8679 1.0095 0.084 Uiso 1 1 d G . .
C1C C 0.9893(8) 0.9716(8) 0.4289(8) 0.059(2) Uiso 0.50 1 d PG . .
H1C H 0.9930 0.9449 0.3813 0.059(2) Uiso 0.50 1 d PG . .
C2C C 0.9205(8) 1.0436(8) 0.4463(8) 0.059(2) Uiso 0.50 1 d PG . .
H2C H 0.8770 1.0664 0.4107 0.059(2) Uiso 0.50 1 d PG . .
C3C C 0.9151(8) 1.0824(8) 0.5155(9) 0.059(2) Uiso 0.50 1 d PG . .
H3C H 0.8678 1.1319 0.5275 0.059(2) Uiso 0.50 1 d PG . .
C4C C 0.9785(9) 1.0492(8) 0.5672(8) 0.059(2) Uiso 0.50 1 d PG . .
H4C H 0.9747 1.0759 0.6148 0.059(2) Uiso 0.50 1 d PG . .
C5C C 1.0472(8) 0.9772(9) 0.5498(8) 0.059(2) Uiso 0.50 1 d PG . .
H5C H 1.0908 0.9544 0.5854 0.059(2) Uiso 0.50 1 d PG . .
C6C C 1.0526(8) 0.9384(8) 0.4806(9) 0.059(2) Uiso 0.50 1 d PG . .
H6C H 1.0999 0.8889 0.4686 0.059(2) Uiso 0.50 1 d PG . .
U1 U 0.599172(12) 0.599172(12) 0.599172(12) 0.02955(13) Uani 1 3 d S . .
O1 O 0.6226(3) 0.6794(3) 0.4634(3) 0.0327(11) Uani 1 1 d . . .
N1 N 0.6155(5) 0.7603(3) 0.6049(5) 0.0263(12) Uani 1 1 d . . .
N3 N 0.5000 0.5000 0.5000 0.072(6) Uani 1 6 d S . .
N2 N 0.5332(4) 0.5332(4) 0.5332(4) 0.082(5) Uani 1 3 d S . .
C1 C 0.6407(4) 0.7543(4) 0.4079(4) 0.0248(15) Uani 1 1 d . . .
C2 C 0.6199(4) 0.8300(4) 0.4445(4) 0.0274(16) Uani 1 1 d . . .
C3 C 0.6450(4) 0.9070(4) 0.3918(4) 0.0294(16) Uani 1 1 d . . .
H3 H 0.6317 0.9564 0.4159 0.035 Uiso 1 1 calc R . .
C4 C 0.6890(4) 0.9122(4) 0.3045(4) 0.0212(14) Uani 1 1 d . . .
C5 C 0.7044(4) 0.8384(4) 0.2690(4) 0.0240(15) Uani 1 1 d . . .
H5 H 0.7311 0.8426 0.2094 0.029 Uiso 1 1 calc R . .
C6 C 0.6819(4) 0.7584(4) 0.3182(4) 0.0253(15) Uani 1 1 d . . .
C7 C 0.5689(4) 0.8268(4) 0.5377(4) 0.034(2) Uani 1 1 d . . .
H7A H 0.5124 0.8129 0.5434 0.041 Uiso 1 1 calc R . .
H7B H 0.5569 0.8849 0.5503 0.041 Uiso 1 1 calc R . .
C8 C 0.7212(4) 0.9965(4) 0.2497(4) 0.0151(16) Uani 1 1 d . . .
C9 C 0.7696(4) 0.9899(4) 0.1565(4) 0.0308(16) Uani 1 1 d . . .
H9A H 0.8156 0.9372 0.1577 0.046 Uiso 1 1 calc R . .
H9B H 0.7952 1.0407 0.1284 0.046 Uiso 1 1 calc R . .
H9C H 0.7290 0.9877 0.1239 0.046 Uiso 1 1 calc R . .
C10 C 0.6410(4) 1.0754(4) 0.2452(4) 0.0331(17) Uani 1 1 d . . .
H10A H 0.6604 1.1271 0.2073 0.050 Uiso 1 1 calc R . .
H10B H 0.6142 1.0860 0.3035 0.050 Uiso 1 1 calc R . .
H10C H 0.5986 1.0621 0.2219 0.050 Uiso 1 1 calc R . .
C11 C 0.7861(5) 1.0167(3) 0.2963(5) 0.0330(18) Uani 1 1 d G . .
H11A H 0.8338 0.9661 0.3043 0.049 Uiso 1 1 calc R . .
H11B H 0.7542 1.0295 0.3528 0.049 Uiso 1 1 calc R . .
H11C H 0.8095 1.0668 0.2598 0.049 Uiso 1 1 calc R . .
C12 C 0.7007(2) 0.6770(2) 0.2756(2) 0.0277(17) Uani 1 1 d G . .
C13 C 0.7417(3) 0.7002(3) 0.1774(2) 0.0353(19) Uani 1 1 d G . .
H13A H 0.7937 0.7221 0.1691 0.053 Uiso 1 1 calc R . .
H13B H 0.6998 0.7449 0.1477 0.053 Uiso 1 1 calc R . .
H13C H 0.7574 0.6484 0.1533 0.053 Uiso 1 1 calc R . .
C14 C 0.7687(3) 0.6062(2) 0.3205(3) 0.0310(16) Uani 1 1 d G . .
H14A H 0.7835 0.5545 0.2963 0.047 Uiso 1 1 calc R . .
H14B H 0.7445 0.5912 0.3829 0.047 Uiso 1 1 calc R . .
H14C H 0.8210 0.6281 0.3106 0.047 Uiso 1 1 calc R . .
C15 C 0.6176(3) 0.6423(3) 0.2889(3) 0.063(3) Uani 1 1 d G . .
H15A H 0.5729 0.6893 0.2657 0.094 Uiso 1 1 calc R . .
H15B H 0.5960 0.6207 0.3509 0.094 Uiso 1 1 calc R . .
H15C H 0.6318 0.5950 0.2584 0.094 Uiso 1 1 calc R . .
C16 C 0.5586(5) 0.7735(5) 0.6946(5) 0.028(2) Uani 1 1 d . . .
H16A H 0.5575 0.8317 0.7014 0.033 Uiso 1 1 calc R . .
H16B H 0.4985 0.7709 0.6974 0.033 Uiso 1 1 calc R . .
C17 C 0.5923(5) 0.7043(5) 0.7700(5) 0.026(2) Uani 1 1 d . . .
H17A H 0.6482 0.7136 0.7733 0.031 Uiso 1 1 calc R . .
H17B H 0.5505 0.7118 0.8252 0.031 Uiso 1 1 calc R . .

loop_
_atom_site_aniso_label
_atom_site_aniso_U_11
_atom_site_aniso_U_22
_atom_site_aniso_U_33
_atom_site_aniso_U_23
_atom_site_aniso_U_13
_atom_site_aniso_U_12
C1A 0.047(5) 0.052(6) 0.033(4) -0.006(3) 0.002(3) -0.005(5)
C2A 0.059(6) 0.047(7) 0.041(6) -0.001(5) -0.003(5) -0.006(5)
C3A 0.072(8) 0.058(7) 0.062(7) -0.026(5) -0.006(6) -0.023(6)
C4A 0.085(10) 0.049(8) 0.059(5) -0.026(7) 0.009(7) -0.035(4)
C5A 0.038(5) 0.080(8) 0.040(6) -0.026(6) -0.002(4) -0.011(5)
C6A 0.043(6) 0.056(6) 0.035(5) -0.012(4) -0.005(4) -0.004(5)
C1B 0.080(9) 0.047(7) 0.056(7) 0.002(5) -0.003(6) -0.004(6)
C2B 0.101(9) 0.045(6) 0.030(6) -0.014(5) 0.025(5) 0.003(5)
U1 0.02254(12) 0.02254(12) 0.02254(12) 0.00617(7) 0.00617(7) 0.00617(7)
O1 0.036(3) 0.023(2) 0.029(3) 0.0044(19) 0.000(2) -0.0083(19)
N1 0.029(5) 0.025(2) 0.010(4) -0.001(3) 0.004(2) 0.006(3)
N3 0.050(4) 0.050(4) 0.050(4) 0.022(5) 0.022(5) 0.022(5)
N2 0.071(4) 0.071(4) 0.071(4) 0.002(3) 0.002(3) 0.002(3)
C1 0.022(3) 0.023(4) 0.024(4) 0.003(3) -0.006(3) -0.004(3)
C2 0.019(3) 0.025(4) 0.024(4) 0.003(3) -0.003(3) 0.007(3)
C3 0.035(4) 0.014(3) 0.026(4) -0.003(3) -0.004(3) 0.012(3)
C4 0.021(3) 0.015(3) 0.020(3) 0.000(3) -0.004(3) 0.004(3)
C5 0.020(3) 0.023(3) 0.021(3) 0.001(3) -0.005(3) 0.004(3)
C6 0.015(3) 0.020(3) 0.032(4) 0.007(3) -0.007(3) 0.001(3)
C7 0.032(5) 0.024(3) 0.029(4) 0.002(3) -0.003(4) 0.011(3)
C8 0.018(3) 0.011(3) 0.020(4) -0.009(3) -0.001(3) -0.007(3)
C9 0.032(4) 0.022(4) 0.027(4) 0.004(3) 0.001(3) -0.005(3)
C10 0.027(4) 0.023(4) 0.034(4) 0.007(3) -0.003(3) 0.003(3)
C11 0.032(5) 0.027(4) 0.041(5) -0.012(3) -0.008(4) -0.004(3)
C12 0.021(4) 0.031(4) 0.026(3) 0.002(3) -0.010(3) -0.002(3)
C13 0.040(4) 0.032(4) 0.030(4) -0.006(3) -0.004(3) -0.006(4)
C14 0.034(4) 0.022(4) 0.032(4) -0.003(3) -0.002(3) -0.005(3)
C15 0.071(7) 0.079(8) 0.046(4) 0.001(5) -0.016(5) -0.041(6)
C16 0.016(4) 0.026(4) 0.028(4) 0.000(3) 0.003(3) 0.002(4)
C17 0.014(4) 0.027(4) 0.027(4) -0.008(3) 0.004(3) 0.006(3)

loop_
_geom_bond_atom_site_label_1
_geom_bond_atom_site_label_2
_geom_bond_distance
_geom_bond_site_symmetry_2
_geom_bond_publ_flag
C1A C6A 1.3951 . ?
C1A C2A 1.3952 . ?
C2A C3A 1.3949 . ?
C3A C4A 1.3953 . ?
C4A C5A 1.3947 . ?
C5A C6A 1.3950 . ?
C1B C2B 1.34(4) 2 ?
C1B C2B 1.3952 . ?
C2B C1B 1.343(10) 3 ?
C1C C4C 0.54(2) 4_776 ?
C1C C5C 0.96(2) 4_776 ?
C1C C6C 1.3951 . ?
C1C C2C 1.3953 . ?
C1C C3C 1.88(2) 4_776 ?
C2C C5C 0.545(19) 4_776 ?
C2C C3C 1.3950 . ?
C2C C6C 1.48(2) 4_776 ?
C2C C4C 1.89(2) 4_776 ?
C3C C6C 0.54(2) 4_776 ?
C3C C4C 1.3951 . ?
C3C C5C 1.51(2) 4_776 ?
C3C C1C 1.878(18) 4_776 ?
C4C C1C 0.545(19) 4_776 ?
C4C C6C 0.98(2) 4_776 ?
C4C C5C 1.3948 . ?
C4C C2C 1.89(2) 4_776 ?
C5C C2C 0.55(2) 4_776 ?
C5C C1C 0.96(2) 4_776 ?
C5C C6C 1.3950 . ?
C5C C3C 1.51(2) 4_776 ?
C5C C6C 1.88(2) 4_776 ?
C6C C3C 0.545(19) 4_776 ?
C6C C4C 0.98(2) 4_776 ?
C6C C2C 1.48(2) 4_776 ?
C6C C5C 1.878(19) 4_776 ?
U1 O1 2.201(4) 2 ?
U1 O1 2.201(4) 3 ?
U1 O1 2.201(4) . ?
U1 N2 2.297(14) . ?
U1 N1 2.710(5) 2 ?
U1 N1 2.710(5) . ?
U1 N1 2.710(5) 3 ?
O1 C1 1.339(7) . ?
N1 C17 1.437(10) 3 ?
N1 C7 1.499(7) . ?
N1 C16 1.517(11) . ?
N3 N2 1.157(14) . ?
N3 N2 1.157(14) 4_666 ?
C1 C6 1.404(9) . ?
C1 C2 1.418(9) . ?
C2 C3 1.389(9) . ?
C2 C7 1.492(9) . ?
C3 C4 1.379(8) . ?
C4 C5 1.392(9) . ?
C4 C8 1.538(8) . ?
C5 C6 1.399(8) . ?
C6 C12 1.565(7) . ?
C8 C9 1.506(8) . ?
C8 C10 1.542(9) . ?
C8 C11 1.591(9) . ?
C12 C13 1.5198 . ?
C12 C14 1.5209 . ?
C12 C15 1.5321 . ?
C16 C17 1.514(8) . ?
C17 N1 1.437(10) 2 ?
